data_4117391
loop_
_publ_author_name
'Aaron Sattler'
'Gerard Parkin'

_publ_section_title
;
 A New Class of Transition Metal Pincer Ligand: Tantalum Complexes that
 Feature a [CCC] X3-Donor Array Derived from a Terphenyl Ligand
;
_journal_name_full 'Journal of the American Chemical Society'
_journal_page_first 2355
_journal_page_last 2366
_journal_paper_doi 10.1021/ja210404x
_journal_volume 134
_journal_year 2012
_chemical_formula_sum 'C28 H33 Br0.66 Cl0.34 Mg O2'
_chemical_formula_weight 490.54
_chemical_name_systematic
; 
 ? 
;
_space_group_IT_number 2
_symmetry_cell_setting triclinic
_symmetry_space_group_name_Hall '-P 1'
_symmetry_space_group_name_H-M 'P -1'
_atom_sites_solution_hydrogens geom
_atom_sites_solution_primary direct
_atom_sites_solution_secondary difmap
_audit_creation_method SHELXL-97
_cell_angle_alpha 88.550(2)
_cell_angle_beta 88.722(2)
_cell_angle_gamma 89.755(2)
_cell_formula_units_Z 4
_cell_length_a 7.8735(9)
_cell_length_b 8.7919(10)
_cell_length_c 37.038(4)
_cell_measurement_reflns_used 9943
_cell_measurement_temperature 125(2)
_cell_measurement_theta_max 29.74
_cell_measurement_theta_min 2.20
_cell_volume 2562.4(5)
_computing_cell_refinement 'Bruker SAINT'
_computing_data_collection 'Bruker APEX2'
_computing_data_reduction 'Bruker SAINT'
_computing_molecular_graphics 'Bruker SHELXTL'
_computing_publication_material 'Bruker SHELXTL'
_computing_structure_refinement 'SHELXL-97 (Sheldrick, 2008)'
_computing_structure_solution 'SHELXS-97 (Sheldrick, 2008)'
_diffrn_ambient_temperature 125(2)
_diffrn_measured_fraction_theta_full 0.992
_diffrn_measured_fraction_theta_max 0.992
_diffrn_measurement_device_type 'Bruker APEX-II CCD'
_diffrn_measurement_method '\f and \w scans'
_diffrn_radiation_monochromator graphite
_diffrn_radiation_source 'fine-focus sealed tube'
_diffrn_radiation_type MoK\a
_diffrn_radiation_wavelength 0.71073
_diffrn_reflns_av_R_equivalents 0.0483
_diffrn_reflns_av_sigmaI/netI 0.0699
_diffrn_reflns_limit_h_max 11
_diffrn_reflns_limit_h_min -11
_diffrn_reflns_limit_k_max 12
_diffrn_reflns_limit_k_min -12
_diffrn_reflns_limit_l_max 53
_diffrn_reflns_limit_l_min -53
_diffrn_reflns_number 41974
_diffrn_reflns_theta_full 30.64
_diffrn_reflns_theta_max 30.64
_diffrn_reflns_theta_min 1.65
_exptl_absorpt_coefficient_mu 1.152
_exptl_absorpt_correction_T_max 0.8837
_exptl_absorpt_correction_T_min 0.7695
_exptl_absorpt_correction_type empirical
_exptl_absorpt_process_details sadabs
_exptl_crystal_colour COLORLESS
_exptl_crystal_density_diffrn 1.272
_exptl_crystal_description BLOCK
_exptl_crystal_F_000 1031
_exptl_crystal_size_max 0.24
_exptl_crystal_size_mid 0.11
_exptl_crystal_size_min 0.11
_refine_diff_density_max 0.530
_refine_diff_density_min -0.393
_refine_diff_density_rms 0.063
_refine_ls_extinction_method none
_refine_ls_goodness_of_fit_ref 1.015
_refine_ls_hydrogen_treatment constr
_refine_ls_matrix_type full
_refine_ls_number_parameters 588
_refine_ls_number_reflns 15704
_refine_ls_number_restraints 0
_refine_ls_restrained_S_all 1.015
_refine_ls_R_factor_all 0.1009
_refine_ls_R_factor_gt 0.0555
_refine_ls_shift/su_max 0.002
_refine_ls_shift/su_mean 0.000
_refine_ls_structure_factor_coef Fsqd
_refine_ls_weighting_details 'calc w=1/[\s^2^(Fo^2^)+(0.0468P)^2^+1.4028P] where P=(Fo^2^+2Fc^2^)/3'
_refine_ls_weighting_scheme calc
_refine_ls_wR_factor_gt 0.1159
_refine_ls_wR_factor_ref 0.1309
_reflns_number_gt 9972
_reflns_number_total 15704
_reflns_threshold_expression >2sigma(I)
_cod_data_source_file ja210404x_si_005.cif
_cod_data_source_block ttpmgs10
_cod_database_code 4117391

loop_
_symmetry_equiv_pos_as_xyz
'x, y, z'
'-x, -y, -z'

loop_
_atom_site_label
_atom_site_type_symbol
_atom_site_fract_x
_atom_site_fract_y
_atom_site_fract_z
_atom_site_U_iso_or_equiv
_atom_site_adp_type
_atom_site_occupancy
_atom_site_symmetry_multiplicity
_atom_site_calc_flag
_atom_site_refinement_flags
_atom_site_disorder_assembly
_atom_site_disorder_group
Mg1 Mg 0.48250(10) 1.55977(9) 0.10803(2) 0.02654(18) Uani 1 1 d . . .
Br1 Br 0.4165(5) 1.7623(6) 0.06537(16) 0.0376(3) Uani 0.656(2) 1 d P A 1
Cl1 Cl 0.398(3) 1.762(3) 0.0651(8) 0.0376(3) Uani 0.344(2) 1 d P A 2
O11 O 0.7080(2) 1.63169(19) 0.12723(5) 0.0342(4) Uani 1 1 d . A .
O12 O 0.5889(2) 1.38568(19) 0.08056(5) 0.0342(4) Uani 1 1 d . A .
C11 C 0.3145(3) 1.4616(3) 0.14873(6) 0.0257(5) Uani 1 1 d . A .
C12 C 0.3191(3) 1.4984(3) 0.18576(6) 0.0276(5) Uani 1 1 d . . .
C13 C 0.2367(3) 1.4086(3) 0.21264(7) 0.0343(6) Uani 1 1 d . A .
H13A H 0.2447 1.4344 0.2373 0.041 Uiso 1 1 calc R . .
C14 C 0.1437(4) 1.2826(3) 0.20334(7) 0.0407(6) Uani 1 1 d . . .
H14A H 0.0901 1.2208 0.2216 0.049 Uiso 1 1 calc R A .
C15 C 0.1293(3) 1.2471(3) 0.16748(7) 0.0366(6) Uani 1 1 d . A .
H15A H 0.0630 1.1621 0.1611 0.044 Uiso 1 1 calc R . .
C16 C 0.2114(3) 1.3351(3) 0.14038(6) 0.0272(5) Uani 1 1 d . . .
C21 C 0.4055(3) 1.6404(3) 0.19639(6) 0.0284(5) Uani 1 1 d . A .
C22 C 0.5042(3) 1.6471(3) 0.22739(7) 0.0371(6) Uani 1 1 d . . .
H22A H 0.5168 1.5588 0.2424 0.045 Uiso 1 1 calc R A .
C23 C 0.5833(3) 1.7807(4) 0.23631(7) 0.0434(7) Uani 1 1 d . A .
H23A H 0.6503 1.7818 0.2573 0.052 Uiso 1 1 calc R . .
C24 C 0.5675(3) 1.9129(3) 0.21550(8) 0.0438(7) Uani 1 1 d . . .
C25 C 0.4679(3) 1.9089(3) 0.18517(8) 0.0383(6) Uani 1 1 d . A .
H25A H 0.4535 1.9985 0.1707 0.046 Uiso 1 1 calc R . .
C26 C 0.3886(3) 1.7748(3) 0.17570(7) 0.0298(5) Uani 1 1 d . . .
H26A H 0.3214 1.7745 0.1547 0.036 Uiso 1 1 calc R A .
C27 C 0.6574(5) 2.0585(4) 0.22512(11) 0.0710(11) Uani 1 1 d . A .
H27A H 0.7428 2.0843 0.2063 0.106 Uiso 1 1 calc R . .
H27B H 0.7132 2.0436 0.2483 0.106 Uiso 1 1 calc R . .
H27C H 0.5743 2.1414 0.2269 0.106 Uiso 1 1 calc R . .
C31 C 0.1868(3) 1.2973(3) 0.10177(6) 0.0274(5) Uani 1 1 d . A .
C32 C 0.1959(3) 1.1482(3) 0.08943(7) 0.0343(6) Uani 1 1 d . . .
H32A H 0.2157 1.0665 0.1061 0.041 Uiso 1 1 calc R A .
C33 C 0.1764(3) 1.1184(3) 0.05320(7) 0.0354(6) Uani 1 1 d . A .
H33A H 0.1832 1.0161 0.0456 0.043 Uiso 1 1 calc R . .
C34 C 0.1473(3) 1.2336(3) 0.02771(7) 0.0331(6) Uani 1 1 d . . .
C35 C 0.1349(3) 1.3814(3) 0.04021(7) 0.0311(5) Uani 1 1 d . A .
H35A H 0.1129 1.4626 0.0235 0.037 Uiso 1 1 calc R . .
C36 C 0.1540(3) 1.4128(3) 0.07633(6) 0.0282(5) Uani 1 1 d . . .
H36A H 0.1446 1.5150 0.0839 0.034 Uiso 1 1 calc R A .
C37 C 0.1339(4) 1.2009(3) -0.01187(7) 0.0442(7) Uani 1 1 d . A .
H37A H 0.0437 1.2640 -0.0224 0.066 Uiso 1 1 calc R . .
H37B H 0.1070 1.0932 -0.0147 0.066 Uiso 1 1 calc R . .
H37C H 0.2422 1.2243 -0.0243 0.066 Uiso 1 1 calc R . .
C41 C 0.8071(3) 1.5525(3) 0.15440(8) 0.0406(6) Uani 1 1 d . . .
H41A H 0.8803 1.4739 0.1433 0.049 Uiso 1 1 calc R A .
H41B H 0.7318 1.5030 0.1729 0.049 Uiso 1 1 calc R . .
C42 C 0.9126(3) 1.6730(4) 0.17080(8) 0.0446(7) Uani 1 1 d . A .
H42A H 1.0183 1.6296 0.1809 0.054 Uiso 1 1 calc R . .
H42B H 0.8485 1.7259 0.1901 0.054 Uiso 1 1 calc R . .
C43 C 0.9505(4) 1.7787(3) 0.13877(8) 0.0458(7) Uani 1 1 d . . .
H43A H 0.9780 1.8823 0.1467 0.055 Uiso 1 1 calc R A .
H43B H 1.0462 1.7399 0.1238 0.055 Uiso 1 1 calc R . .
C44 C 0.7872(4) 1.7783(3) 0.11839(8) 0.0427(7) Uani 1 1 d . A .
H44A H 0.7124 1.8629 0.1260 0.051 Uiso 1 1 calc R . .
H44B H 0.8102 1.7891 0.0921 0.051 Uiso 1 1 calc R . .
C45 C 0.6444(5) 1.2453(3) 0.09756(8) 0.0561(9) Uani 1 1 d . . .
H45A H 0.5507 1.1999 0.1124 0.067 Uiso 1 1 calc R A .
H45B H 0.7410 1.2645 0.1135 0.067 Uiso 1 1 calc R . .
C46 C 0.6964(4) 1.1418(3) 0.06899(8) 0.0519(8) Uani 1 1 d . A .
H46A H 0.6356 1.0438 0.0720 0.062 Uiso 1 1 calc R . .
H46B H 0.8201 1.1216 0.0699 0.062 Uiso 1 1 calc R . .
C47 C 0.6534(5) 1.2171(4) 0.03401(9) 0.0584(9) Uani 1 1 d . . .
H47A H 0.7486 1.2077 0.0163 0.070 Uiso 1 1 calc R A .
H47B H 0.5508 1.1708 0.0239 0.070 Uiso 1 1 calc R . .
C48 C 0.6219(5) 1.3779(4) 0.04227(8) 0.0596(9) Uani 1 1 d . A .
H48A H 0.7223 1.4402 0.0352 0.071 Uiso 1 1 calc R . .
H48B H 0.5229 1.4171 0.0288 0.071 Uiso 1 1 calc R . .
Mg2 Mg 1.03101(10) 1.59125(9) 0.39455(2) 0.02730(18) Uani 1 1 d . . .
Br2 Br 0.94492(18) 1.77074(12) 0.44010(3) 0.03433(19) Uani 0.656(2) 1 d P A 1
Cl2 Cl 0.9604(10) 1.7964(7) 0.43556(19) 0.03433(19) Uani 0.344(2) 1 d P A 2
O21 O 1.1223(2) 1.40755(19) 0.42218(5) 0.0339(4) Uani 1 1 d . A .
O22 O 1.2656(2) 1.6587(2) 0.37665(5) 0.0341(4) Uani 1 1 d . A .
C51 C 0.8821(3) 1.5178(3) 0.35044(7) 0.0304(5) Uani 1 1 d . A .
C52 C 0.7817(3) 1.3852(3) 0.35514(8) 0.0363(6) Uani 1 1 d . . .
C53 C 0.7218(4) 1.3070(3) 0.32541(9) 0.0492(8) Uani 1 1 d . A .
H53A H 0.6581 1.2162 0.3292 0.059 Uiso 1 1 calc R . .
C54 C 0.7551(4) 1.3616(4) 0.29069(9) 0.0570(9) Uani 1 1 d . . .
H54A H 0.7168 1.3067 0.2707 0.068 Uiso 1 1 calc R A .
C55 C 0.8437(4) 1.4953(3) 0.28492(8) 0.0463(7) Uani 1 1 d . A .
H55A H 0.8636 1.5337 0.2610 0.056 Uiso 1 1 calc R . .
C56 C 0.9047(3) 1.5748(3) 0.31439(7) 0.0333(6) Uani 1 1 d . . .
C61 C 0.7359(3) 1.3317(3) 0.39247(8) 0.0384(6) Uani 1 1 d . A .
C62 C 0.7346(3) 1.1776(3) 0.40383(10) 0.0488(8) Uani 1 1 d . . .
H62A H 0.7605 1.1013 0.3868 0.059 Uiso 1 1 calc R A .
C63 C 0.6962(4) 1.1351(3) 0.43940(11) 0.0560(9) Uani 1 1 d . A .
H63A H 0.6967 1.0302 0.4461 0.067 Uiso 1 1 calc R . .
C64 C 0.6573(4) 1.2406(3) 0.46526(9) 0.0496(8) Uani 1 1 d . . .
C65 C 0.6534(3) 1.3923(3) 0.45418(8) 0.0426(7) Uani 1 1 d . A .
H65A H 0.6240 1.4675 0.4712 0.051 Uiso 1 1 calc R . .
C66 C 0.6915(3) 1.4371(3) 0.41866(8) 0.0365(6) Uani 1 1 d . . .
H66A H 0.6873 1.5421 0.4120 0.044 Uiso 1 1 calc R A .
C67 C 0.6276(5) 1.1949(4) 0.50449(10) 0.0701(11) Uani 1 1 d . A .
H67A H 0.5489 1.2672 0.5158 0.105 Uiso 1 1 calc R . .
H67B H 0.7358 1.1954 0.5170 0.105 Uiso 1 1 calc R . .
H67C H 0.5787 1.0926 0.5061 0.105 Uiso 1 1 calc R . .
C71 C 0.9845(3) 1.7264(3) 0.30752(6) 0.0314(5) Uani 1 1 d . A .
C72 C 1.0835(3) 1.7650(3) 0.27660(7) 0.0393(6) Uani 1 1 d . . .
H72A H 1.0992 1.6917 0.2584 0.047 Uiso 1 1 calc R A .
C73 C 1.1586(3) 1.9061(4) 0.27179(7) 0.0440(7) Uani 1 1 d . A .
H73A H 1.2241 1.9273 0.2504 0.053 Uiso 1 1 calc R . .
C74 C 1.1402(3) 2.0175(3) 0.29753(7) 0.0386(6) Uani 1 1 d . . .
C75 C 1.0365(3) 1.9823(3) 0.32744(7) 0.0338(6) Uani 1 1 d . A .
H75A H 1.0166 2.0575 0.3450 0.041 Uiso 1 1 calc R . .
C76 C 0.9619(3) 1.8421(3) 0.33237(7) 0.0316(5) Uani 1 1 d . . .
H76A H 0.8928 1.8232 0.3533 0.038 Uiso 1 1 calc R A .
C77 C 1.2293(4) 2.1684(4) 0.29413(8) 0.0530(8) Uani 1 1 d . A .
H77A H 1.2981 2.1831 0.3155 0.080 Uiso 1 1 calc R . .
H77B H 1.1448 2.2503 0.2922 0.080 Uiso 1 1 calc R . .
H77C H 1.3030 2.1703 0.2725 0.080 Uiso 1 1 calc R . .
C81 C 1.2162(4) 1.2873(3) 0.40486(9) 0.0522(8) Uani 1 1 d . . .
H81A H 1.3355 1.3184 0.4003 0.063 Uiso 1 1 calc R A .
H81B H 1.1649 1.2636 0.3815 0.063 Uiso 1 1 calc R . .
C82 C 1.2088(4) 1.1538(3) 0.42946(9) 0.0543(8) Uani 1 1 d . A .
H82A H 1.3200 1.1007 0.4298 0.065 Uiso 1 1 calc R . .
H82B H 1.1213 1.0815 0.4218 0.065 Uiso 1 1 calc R . .
C83 C 1.1649(5) 1.2126(4) 0.46557(10) 0.0722(11) Uani 1 1 d . . .
H83A H 1.0668 1.1564 0.4763 0.087 Uiso 1 1 calc R A .
H83B H 1.2624 1.2000 0.4818 0.087 Uiso 1 1 calc R . .
C84 C 1.1220(4) 1.3757(4) 0.46075(8) 0.0508(8) Uani 1 1 d . A .
H84A H 1.0087 1.3972 0.4716 0.061 Uiso 1 1 calc R . .
H84B H 1.2070 1.4394 0.4725 0.061 Uiso 1 1 calc R . .
C85 C 1.3643(3) 1.5943(3) 0.34721(7) 0.0404(6) Uani 1 1 d . . .
H85A H 1.2888 1.5564 0.3284 0.048 Uiso 1 1 calc R A .
H85B H 1.4358 1.5089 0.3561 0.048 Uiso 1 1 calc R . .
C86 C 1.4734(4) 1.7229(4) 0.33230(9) 0.0538(8) Uani 1 1 d . A .
H86A H 1.4125 1.7843 0.3139 0.065 Uiso 1 1 calc R . .
H86B H 1.5808 1.6842 0.3215 0.065 Uiso 1 1 calc R . .
C87 C 1.5064(4) 1.8145(4) 0.36555(10) 0.0578(9) Uani 1 1 d . . .
H87A H 1.6072 1.7751 0.3784 0.069 Uiso 1 1 calc R A .
H87B H 1.5248 1.9231 0.3590 0.069 Uiso 1 1 calc R . .
C88 C 1.3506(4) 1.7947(4) 0.38814(11) 0.0668(11) Uani 1 1 d . A .
H88A H 1.3800 1.7840 0.4139 0.080 Uiso 1 1 calc R . .
H88B H 1.2752 1.8843 0.3851 0.080 Uiso 1 1 calc R . .

loop_
_atom_site_aniso_label
_atom_site_aniso_U_11
_atom_site_aniso_U_22
_atom_site_aniso_U_33
_atom_site_aniso_U_23
_atom_site_aniso_U_13
_atom_site_aniso_U_12
Mg1 0.0260(4) 0.0258(4) 0.0276(4) 0.0029(3) 0.0001(3) 0.0026(3)
Br1 0.0372(10) 0.03406(19) 0.0409(2) 0.01357(15) -0.0033(7) 0.0049(7)
Cl1 0.0372(10) 0.03406(19) 0.0409(2) 0.01357(15) -0.0033(7) 0.0049(7)
O11 0.0293(9) 0.0345(9) 0.0386(10) 0.0044(8) -0.0046(7) -0.0030(7)
O12 0.0388(10) 0.0317(9) 0.0320(9) 0.0009(7) 0.0026(8) 0.0116(8)
C11 0.0240(11) 0.0257(11) 0.0275(12) 0.0000(9) -0.0029(9) 0.0044(9)
C12 0.0263(11) 0.0276(12) 0.0287(12) 0.0012(9) -0.0027(9) 0.0043(9)
C13 0.0420(15) 0.0352(14) 0.0255(12) 0.0030(10) -0.0022(11) -0.0004(11)
C14 0.0490(16) 0.0365(15) 0.0360(15) 0.0094(11) 0.0031(12) -0.0070(12)
C15 0.0415(15) 0.0276(13) 0.0404(15) 0.0045(11) 0.0011(12) -0.0068(11)
C16 0.0258(12) 0.0250(11) 0.0308(12) 0.0003(9) -0.0020(9) 0.0026(9)
C21 0.0266(12) 0.0343(13) 0.0244(12) -0.0062(10) 0.0028(9) 0.0011(10)
C22 0.0327(14) 0.0525(17) 0.0262(13) -0.0053(11) 0.0001(10) 0.0031(12)
C23 0.0345(14) 0.066(2) 0.0307(14) -0.0186(13) -0.0022(11) -0.0034(14)
C24 0.0315(14) 0.0534(18) 0.0476(17) -0.0286(14) 0.0079(12) -0.0094(13)
C25 0.0368(14) 0.0326(14) 0.0458(16) -0.0119(11) 0.0070(12) -0.0048(11)
C26 0.0269(12) 0.0333(13) 0.0295(13) -0.0067(10) -0.0001(10) -0.0016(10)
C27 0.061(2) 0.067(2) 0.088(3) -0.045(2) 0.0035(19) -0.0228(18)
C31 0.0235(11) 0.0254(11) 0.0335(13) -0.0030(9) -0.0020(9) -0.0011(9)
C32 0.0349(14) 0.0247(12) 0.0435(15) -0.0023(10) -0.0067(11) -0.0023(10)
C33 0.0328(13) 0.0290(13) 0.0454(16) -0.0125(11) -0.0050(11) -0.0012(10)
C34 0.0240(12) 0.0374(14) 0.0382(14) -0.0114(11) 0.0023(10) -0.0040(10)
C35 0.0287(12) 0.0340(13) 0.0308(13) -0.0025(10) -0.0018(10) -0.0008(10)
C36 0.0250(12) 0.0260(12) 0.0339(13) -0.0043(10) -0.0021(10) 0.0005(9)
C37 0.0457(16) 0.0500(17) 0.0376(15) -0.0166(13) 0.0024(12) -0.0053(13)
C41 0.0293(13) 0.0452(16) 0.0468(16) 0.0094(13) -0.0021(12) 0.0056(12)
C42 0.0277(13) 0.065(2) 0.0410(16) -0.0090(14) -0.0018(11) 0.0065(13)
C43 0.0354(15) 0.0490(17) 0.0533(18) -0.0137(14) 0.0052(13) -0.0105(13)
C44 0.0425(16) 0.0393(15) 0.0458(16) 0.0040(12) 0.0032(13) -0.0117(12)
C45 0.082(2) 0.0432(17) 0.0437(17) -0.0016(13) -0.0107(16) 0.0298(16)
C46 0.064(2) 0.0365(16) 0.0550(19) -0.0029(14) 0.0097(16) 0.0120(14)
C47 0.066(2) 0.066(2) 0.0445(18) -0.0192(16) -0.0066(16) 0.0089(17)
C48 0.081(2) 0.058(2) 0.0372(17) 0.0111(14) 0.0234(16) 0.0307(18)
Mg2 0.0242(4) 0.0284(4) 0.0296(4) -0.0066(3) -0.0025(3) 0.0014(3)
Br2 0.0404(4) 0.0282(5) 0.0347(4) -0.0089(3) 0.0033(3) -0.0006(3)
Cl2 0.0404(4) 0.0282(5) 0.0347(4) -0.0089(3) 0.0033(3) -0.0006(3)
O21 0.0345(9) 0.0327(9) 0.0346(10) -0.0041(7) -0.0004(7) 0.0088(7)
O22 0.0245(8) 0.0386(10) 0.0396(10) -0.0101(8) 0.0015(7) -0.0025(7)
C51 0.0235(12) 0.0284(12) 0.0400(14) -0.0090(10) -0.0058(10) 0.0061(9)
C52 0.0268(13) 0.0271(12) 0.0559(17) -0.0102(11) -0.0110(12) 0.0042(10)
C53 0.0436(16) 0.0309(14) 0.075(2) -0.0184(14) -0.0204(15) 0.0005(12)
C54 0.064(2) 0.0466(18) 0.063(2) -0.0290(16) -0.0305(17) 0.0121(16)
C55 0.0483(17) 0.0524(18) 0.0395(16) -0.0194(13) -0.0150(13) 0.0178(14)
C56 0.0288(13) 0.0361(14) 0.0359(14) -0.0139(11) -0.0082(10) 0.0110(10)
C61 0.0215(12) 0.0273(13) 0.0668(19) -0.0020(12) -0.0105(12) -0.0032(10)
C62 0.0305(14) 0.0254(13) 0.091(2) -0.0029(14) -0.0020(15) -0.0038(11)
C63 0.0362(16) 0.0306(15) 0.100(3) 0.0192(17) -0.0076(17) -0.0063(12)
C64 0.0312(15) 0.0402(16) 0.077(2) 0.0195(15) -0.0152(14) -0.0116(12)
C65 0.0351(15) 0.0393(15) 0.0534(18) 0.0069(13) -0.0110(13) -0.0065(12)
C66 0.0276(13) 0.0271(13) 0.0549(17) 0.0040(11) -0.0098(12) -0.0054(10)
C67 0.065(2) 0.065(2) 0.080(3) 0.032(2) -0.025(2) -0.0234(18)
C71 0.0247(12) 0.0424(14) 0.0274(12) -0.0039(10) -0.0040(10) 0.0090(10)
C72 0.0393(15) 0.0559(18) 0.0226(12) -0.0031(11) -0.0017(11) 0.0189(13)
C73 0.0352(14) 0.067(2) 0.0283(14) 0.0149(13) 0.0026(11) 0.0093(14)
C74 0.0302(13) 0.0478(16) 0.0370(15) 0.0138(12) -0.0004(11) 0.0018(12)
C75 0.0328(13) 0.0373(14) 0.0311(13) 0.0021(11) 0.0021(10) 0.0017(11)
C76 0.0285(12) 0.0381(14) 0.0281(13) -0.0005(10) 0.0046(10) 0.0038(10)
C77 0.0432(17) 0.065(2) 0.0496(18) 0.0247(15) -0.0044(14) -0.0116(15)
C81 0.067(2) 0.0370(16) 0.0526(19) -0.0089(13) 0.0070(16) 0.0164(15)
C82 0.0433(17) 0.0388(16) 0.080(2) 0.0086(15) 0.0041(16) 0.0059(13)
C83 0.087(3) 0.072(2) 0.056(2) 0.0193(18) 0.0129(19) 0.033(2)
C84 0.061(2) 0.0576(19) 0.0344(15) -0.0046(13) -0.0133(14) 0.0093(16)
C85 0.0282(13) 0.0547(17) 0.0383(15) -0.0067(13) 0.0023(11) 0.0093(12)
C86 0.0304(15) 0.080(2) 0.0499(18) 0.0208(17) 0.0033(13) 0.0105(15)
C87 0.0382(17) 0.0541(19) 0.081(2) 0.0237(17) -0.0143(16) -0.0125(14)
C88 0.0379(17) 0.076(2) 0.088(3) -0.040(2) 0.0071(17) -0.0205(17)

loop_
_atom_type_symbol
_atom_type_description
_atom_type_scat_dispersion_real
_atom_type_scat_dispersion_imag
_atom_type_scat_source
C C 0.0033 0.0016 'International Tables Vol C Tables 4.2.6.8 and 6.1.1.4'
H H 0.0000 0.0000 'International Tables Vol C Tables 4.2.6.8 and 6.1.1.4'
O O 0.0106 0.0060 'International Tables Vol C Tables 4.2.6.8 and 6.1.1.4'
Mg Mg 0.0486 0.0363 'International Tables Vol C Tables 4.2.6.8 and 6.1.1.4'
Br Br -0.2901 2.4595 'International Tables Vol C Tables 4.2.6.8 and 6.1.1.4'
Cl Cl 0.1484 0.1585 'International Tables Vol C Tables 4.2.6.8 and 6.1.1.4'

loop_
_geom_angle_atom_site_label_1
_geom_angle_atom_site_label_2
_geom_angle_atom_site_label_3
_geom_angle
O12 Mg1 O11 93.94(8)
O12 Mg1 C11 107.25(9)
O11 Mg1 C11 114.05(9)
O12 Mg1 Br1 108.42(15)
O11 Mg1 Br1 101.42(12)
C11 Mg1 Br1 126.81(12)
O12 Mg1 Cl1 109.3(7)
O11 Mg1 Cl1 104.4(5)
C11 Mg1 Cl1 123.8(5)
Br1 Mg1 Cl1 3.3(6)
C41 O11 C44 109.04(19)
C41 O11 Mg1 125.49(15)
C44 O11 Mg1 125.23(15)
C48 O12 C45 108.7(2)
C48 O12 Mg1 127.77(16)
C45 O12 Mg1 123.57(16)
C12 C11 C16 115.8(2)
C12 C11 Mg1 123.48(17)
C16 C11 Mg1 119.85(17)
C13 C12 C11 121.8(2)
C13 C12 C21 118.8(2)
C11 C12 C21 119.4(2)
C14 C13 C12 120.2(2)
C15 C14 C13 119.9(2)
C14 C15 C16 120.5(2)
C15 C16 C11 121.6(2)
C15 C16 C31 119.1(2)
C11 C16 C31 119.3(2)
C26 C21 C22 117.1(2)
C26 C21 C12 120.6(2)
C22 C21 C12 122.4(2)
C23 C22 C21 120.8(3)
C22 C23 C24 121.9(3)
C25 C24 C23 118.0(2)
C25 C24 C27 120.4(3)
C23 C24 C27 121.5(3)
C24 C25 C26 120.7(3)
C25 C26 C21 121.5(2)
C36 C31 C32 117.3(2)
C36 C31 C16 120.1(2)
C32 C31 C16 122.6(2)
C33 C32 C31 120.8(2)
C32 C33 C34 121.9(2)
C33 C34 C35 117.1(2)
C33 C34 C37 121.5(2)
C35 C34 C37 121.4(2)
C36 C35 C34 121.6(2)
C35 C36 C31 121.2(2)
O11 C41 C42 105.2(2)
C41 C42 C43 102.2(2)
C44 C43 C42 103.0(2)
O11 C44 C43 105.6(2)
O12 C45 C46 107.8(2)
C45 C46 C47 107.2(2)
C48 C47 C46 105.5(3)
O12 C48 C47 107.4(2)
O21 Mg2 O22 93.40(8)
O21 Mg2 C51 109.71(9)
O22 Mg2 C51 110.63(9)
O21 Mg2 Br2 105.54(6)
O22 Mg2 Br2 105.85(6)
C51 Mg2 Br2 126.58(8)
O21 Mg2 Cl2 110.73(17)
O22 Mg2 Cl2 100.31(17)
C51 Mg2 Cl2 126.6(2)
Br2 Mg2 Cl2 7.11(13)
C81 O21 C84 107.6(2)
C81 O21 Mg2 122.67(17)
C84 O21 Mg2 129.52(16)
C85 O22 C88 108.5(2)
C85 O22 Mg2 126.56(15)
C88 O22 Mg2 124.43(16)
C52 C51 C56 116.4(2)
C52 C51 Mg2 119.00(19)
C56 C51 Mg2 123.28(18)
C53 C52 C51 121.3(3)
C53 C52 C61 120.0(3)
C51 C52 C61 118.6(2)
C54 C53 C52 120.2(3)
C55 C54 C53 120.3(3)
C54 C55 C56 120.1(3)
C55 C56 C51 121.3(3)
C55 C56 C71 118.7(2)
C51 C56 C71 119.9(2)
C66 C61 C62 116.2(3)
C66 C61 C52 119.9(2)
C62 C61 C52 123.9(3)
C63 C62 C61 121.2(3)
C64 C63 C62 122.0(3)
C63 C64 C65 117.3(3)
C63 C64 C67 121.9(3)
C65 C64 C67 120.8(3)
C64 C65 C66 121.5(3)
C65 C66 C61 121.7(3)
C76 C71 C72 115.5(2)
C76 C71 C56 120.3(2)
C72 C71 C56 124.2(2)
C73 C72 C71 122.2(3)
C72 C73 C74 121.4(2)
C73 C74 C75 116.6(3)
C73 C74 C77 122.6(3)
C75 C74 C77 120.8(3)
C76 C75 C74 122.1(3)
C75 C76 C71 122.1(2)
O21 C81 C82 107.1(2)
C81 C82 C83 105.9(3)
C84 C83 C82 107.4(3)
O21 C84 C83 106.6(2)
O22 C85 C86 105.3(2)
C85 C86 C87 102.7(2)
C88 C87 C86 104.2(3)
O22 C88 C87 107.8(3)

loop_
_geom_bond_atom_site_label_1
_geom_bond_atom_site_label_2
_geom_bond_distance
Mg1 O12 2.0274(18)
Mg1 O11 2.0361(19)
Mg1 C11 2.150(2)
Mg1 Br1 2.413(5)
Mg1 Cl1 2.45(3)
O11 C41 1.449(3)
O11 C44 1.461(3)
O12 C48 1.439(3)
O12 C45 1.442(3)
C11 C12 1.418(3)
C11 C16 1.424(3)
C12 C13 1.403(3)
C12 C21 1.491(3)
C13 C14 1.385(4)
C14 C15 1.380(4)
C15 C16 1.400(3)
C16 C31 1.493(3)
C21 C26 1.399(3)
C21 C22 1.403(3)
C22 C23 1.382(4)
C23 C24 1.386(4)
C24 C25 1.386(4)
C24 C27 1.519(4)
C25 C26 1.393(3)
C31 C36 1.395(3)
C31 C32 1.400(3)
C32 C33 1.386(4)
C33 C34 1.389(4)
C34 C35 1.392(3)
C34 C37 1.507(4)
C35 C36 1.384(3)
C41 C42 1.498(4)
C42 C43 1.514(4)
C43 C44 1.506(4)
C45 C46 1.463(4)
C46 C47 1.485(4)
C47 C48 1.473(4)
Mg2 O21 2.0277(18)
Mg2 O22 2.0338(18)
Mg2 C51 2.146(2)
Mg2 Br2 2.4230(16)
Mg2 Cl2 2.442(7)
O21 C81 1.443(3)
O21 C84 1.449(3)
O22 C85 1.450(3)
O22 C88 1.450(3)
C51 C52 1.416(4)
C51 C56 1.422(4)
C52 C53 1.404(4)
C52 C61 1.486(4)
C53 C54 1.381(5)
C54 C55 1.379(5)
C55 C56 1.405(3)
C56 C71 1.489(4)
C61 C66 1.396(4)
C61 C62 1.409(4)
C62 C63 1.387(5)
C63 C64 1.378(5)
C64 C65 1.386(4)
C64 C67 1.511(5)
C65 C66 1.390(4)
C71 C76 1.397(3)
C71 C72 1.406(4)
C72 C73 1.382(4)
C73 C74 1.388(4)
C74 C75 1.391(4)
C74 C77 1.505(4)
C75 C76 1.374(4)
C81 C82 1.468(4)
C82 C83 1.479(5)
C83 C84 1.479(5)
C85 C86 1.509(4)
C86 C87 1.517(5)
C87 C88 1.478(4)
